data_2207908
loop_
_publ_author_name
'Bats, Jan W.'
'Sch\"afer, Sascha'
'Hashmi, A. Stephen K.'

_publ_section_title
;
 5-[2-(Hydroxymethyl)phenyl]-<i>N</i>,<i>N</i>-dimethylpent-4-ynamide
;
_journal_coeditor_code SU6255
_journal_issue 1
_journal_name_full 'Acta Crystallographica Section E'
_journal_page_first o179
_journal_page_last o181
_journal_paper_doi 10.1107/S1600536805040833
_journal_volume 62
_journal_year 2006
_chemical_formula_iupac 'C14 H17 N O2'
_chemical_formula_moiety 'C14 H17 N O2'
_chemical_formula_sum 'C14 H17 N O2'
_chemical_formula_weight 231.29
_chemical_name_systematic
;
5-[2-(Hydroxymethyl)phenyl]-N,N-dimethylpent-4-ynamide
;
_space_group_IT_number 29
_symmetry_cell_setting orthorhombic
_symmetry_space_group_name_Hall 'P 2c -2ac'
_symmetry_space_group_name_H-M 'P c a 21'
_atom_sites_solution_hydrogens geom
_atom_sites_solution_primary direct
_atom_sites_solution_secondary difmap
_audit_creation_method SHELXL-97
_cell_angle_alpha 90.00
_cell_angle_beta 90.00
_cell_angle_gamma 90.00
_cell_formula_units_Z 16
_cell_length_a 14.166(2)
_cell_length_b 12.9093(14)
_cell_length_c 27.669(5)
_cell_measurement_reflns_used 234
_cell_measurement_temperature 161(2)
_cell_measurement_theta_max 23
_cell_measurement_theta_min 3
_cell_volume 5059.9(13)
_computing_cell_refinement 'SAINT (Siemens, 1995)'
_computing_data_collection 'SMART (Siemens, 1995)'
_computing_data_reduction SAINT
_computing_molecular_graphics 'SHELXTL (Sheldrick, 1996)'
_computing_publication_material SHELXL97
_computing_structure_refinement 'SHELXL97 (Sheldrick, 1997)'
_computing_structure_solution 'SHELXS97 (Sheldrick, 1997)'
_diffrn_ambient_temperature 161(2)
_diffrn_measured_fraction_theta_full 0.990
_diffrn_measured_fraction_theta_max 0.954
_diffrn_measurement_device_type 'Siemens SMART 1K CCD'
_diffrn_measurement_method \w
_diffrn_radiation_monochromator graphite
_diffrn_radiation_source 'normal-focus sealed tube'
_diffrn_radiation_type MoK\a
_diffrn_radiation_wavelength 0.71073
_diffrn_reflns_av_R_equivalents 0.0879
_diffrn_reflns_av_sigmaI/netI 0.0542
_diffrn_reflns_limit_h_max 18
_diffrn_reflns_limit_h_min -18
_diffrn_reflns_limit_k_max 16
_diffrn_reflns_limit_k_min -16
_diffrn_reflns_limit_l_max 36
_diffrn_reflns_limit_l_min -35
_diffrn_reflns_number 57442
_diffrn_reflns_theta_full 27.6
_diffrn_reflns_theta_max 28.2
_diffrn_reflns_theta_min 1.6
_diffrn_standards_decay_% 0
_diffrn_standards_interval_time 1200
_diffrn_standards_number 729
_exptl_absorpt_coefficient_mu 0.081
_exptl_absorpt_correction_type none
_exptl_crystal_colour colorless
_exptl_crystal_density_diffrn 1.214
_exptl_crystal_density_method 'not measured'
_exptl_crystal_description block
_exptl_crystal_F_000 1984
_exptl_crystal_size_max 0.50
_exptl_crystal_size_mid 0.36
_exptl_crystal_size_min 0.30
_refine_diff_density_max 0.201
_refine_diff_density_min -0.232
_refine_ls_extinction_method none
_refine_ls_goodness_of_fit_ref 1.061
_refine_ls_hydrogen_treatment mixed
_refine_ls_matrix_type full
_refine_ls_number_parameters 637
_refine_ls_number_reflns 6075
_refine_ls_number_restraints 1
_refine_ls_restrained_S_all 1.061
_refine_ls_R_factor_all 0.0726
_refine_ls_R_factor_gt 0.0426
_refine_ls_shift/su_max 0.001
_refine_ls_shift/su_mean 0.000
_refine_ls_structure_factor_coef Fsqd
_refine_ls_weighting_details 'calc w=1/[\s^2^(Fo^2^)+(0.04P)^2^] where P=(Fo^2^+2Fc^2^)/3'
_refine_ls_weighting_scheme calc
_refine_ls_wR_factor_gt 0.0815
_refine_ls_wR_factor_ref 0.0884
_reflns_number_gt 4295
_reflns_number_total 6075
_reflns_threshold_expression I>2\s(I)
_cod_data_source_file su6255.cif
_cod_data_source_block I
_cod_original_cell_volume 5060.1(14)
_cod_database_code 2207908
_cod_database_fobs_code 2207908

loop_
_symmetry_equiv_pos_site_id
_symmetry_equiv_pos_as_xyz
1 x,y,z
2 -x,-y,1/2+z
3 1/2-x,y,1/2+z
4 1/2+x,-y,z

loop_
_atom_site_aniso_label
_atom_site_aniso_U_11
_atom_site_aniso_U_22
_atom_site_aniso_U_33
_atom_site_aniso_U_12
_atom_site_aniso_U_13
_atom_site_aniso_U_23
O1A 0.0248(10) 0.0328(10) 0.0603(13) 0.0010(9) -0.0049(9) -0.0073(9)
O2A 0.0356(11) 0.0303(10) 0.0395(11) 0.0084(8) -0.0028(9) 0.0015(8)
N1A 0.0323(13) 0.0324(12) 0.0343(13) 0.0025(9) 0.0011(10) -0.0034(10)
C1A 0.0285(14) 0.0283(13) 0.0352(15) 0.0026(10) -0.0010(11) 0.0001(11)
C2A 0.0295(14) 0.0293(13) 0.0201(13) -0.0001(10) -0.0018(10) -0.0010(10)
C3A 0.0343(15) 0.0270(14) 0.0309(15) 0.0026(11) -0.0073(11) -0.0017(11)
C4A 0.0496(17) 0.0237(13) 0.0362(16) -0.0025(13) -0.0098(13) -0.0025(11)
C5A 0.0353(15) 0.0362(15) 0.0406(17) -0.0097(12) -0.0054(12) 0.0013(13)
C6A 0.0283(14) 0.0369(15) 0.0415(17) 0.0009(12) -0.0024(12) -0.0006(12)
C7A 0.0289(14) 0.0276(13) 0.0261(14) 0.0003(11) 0.0004(11) 0.0017(10)
C8A 0.0235(13) 0.0340(14) 0.0313(14) 0.0025(11) 0.0005(11) -0.0004(11)
C9A 0.0229(13) 0.0320(15) 0.0332(15) 0.0015(11) -0.0013(11) -0.0019(12)
C10A 0.0257(13) 0.0256(13) 0.0398(15) 0.0040(10) -0.0031(12) -0.0010(11)
C11A 0.0226(13) 0.0259(13) 0.0348(15) -0.0018(10) 0.0028(11) 0.0026(12)
C12A 0.0166(12) 0.0254(13) 0.0362(15) -0.0002(10) 0.0040(11) 0.0014(12)
C13A 0.0447(17) 0.0342(15) 0.0510(19) 0.0006(13) 0.0062(14) -0.0097(13)
C14A 0.0513(19) 0.0537(19) 0.0372(17) 0.0054(15) -0.0010(14) -0.0006(14)
O1B 0.0691(14) 0.0430(12) 0.0300(11) -0.0177(10) 0.0000(10) -0.0009(10)
O2B 0.0309(10) 0.0319(10) 0.0488(12) -0.0058(8) 0.0011(9) 0.0097(8)
N1B 0.0309(12) 0.0377(13) 0.0360(13) 0.0025(10) 0.0011(10) 0.0083(10)
C1B 0.062(2) 0.0324(15) 0.0350(17) -0.0046(13) -0.0006(14) 0.0027(13)
C2B 0.0222(13) 0.0289(14) 0.0338(14) -0.0041(10) -0.0029(10) 0.0009(11)
C3B 0.0212(13) 0.0332(15) 0.0403(16) -0.0008(11) -0.0023(11) 0.0059(12)
C4B 0.0241(13) 0.0272(14) 0.0566(19) 0.0025(11) 0.0028(12) -0.0012(13)
C5B 0.0322(15) 0.0384(16) 0.0469(18) 0.0016(12) 0.0064(13) -0.0101(14)
C6B 0.0324(15) 0.0411(16) 0.0365(17) -0.0005(12) 0.0037(12) 0.0019(13)
C7B 0.0220(12) 0.0270(13) 0.0392(16) -0.0009(10) 0.0005(11) 0.0019(12)
C8B 0.0279(14) 0.0383(16) 0.0328(15) 0.0005(11) 0.0021(11) 0.0050(12)
C9B 0.0297(15) 0.0356(16) 0.0365(16) 0.0007(12) 0.0034(12) 0.0051(12)
C10B 0.0316(14) 0.0293(14) 0.0385(16) -0.0014(11) 0.0050(12) 0.0067(12)
C11B 0.0306(14) 0.0301(14) 0.0311(14) -0.0045(11) 0.0023(11) 0.0027(11)
C12B 0.0336(15) 0.0301(14) 0.0219(13) -0.0010(11) 0.0022(11) 0.0012(10)
C13B 0.0493(19) 0.0409(17) 0.049(2) 0.0103(14) 0.0009(14) 0.0047(14)
C14B 0.0283(15) 0.069(2) 0.0523(19) -0.0028(14) 0.0001(14) 0.0187(16)
O1C 0.0267(11) 0.0394(11) 0.0799(16) 0.0008(9) 0.0055(10) 0.0169(11)
O2C 0.0405(11) 0.0359(11) 0.0415(12) 0.0115(9) 0.0015(9) -0.0030(9)
N1C 0.0296(13) 0.0379(13) 0.0418(14) 0.0055(10) 0.0006(10) 0.0038(11)
C1C 0.0307(15) 0.0306(14) 0.0457(17) 0.0030(11) 0.0000(12) -0.0013(12)
C2C 0.0310(14) 0.0293(13) 0.0226(13) 0.0009(11) 0.0024(11) -0.0003(10)
C3C 0.0372(15) 0.0329(14) 0.0301(15) 0.0035(12) 0.0045(12) 0.0025(12)
C4C 0.0499(18) 0.0270(14) 0.0410(17) -0.0021(13) 0.0118(14) 0.0015(12)
C5C 0.0422(17) 0.0413(16) 0.0444(18) -0.0145(13) 0.0124(13) -0.0037(14)
C6C 0.0303(15) 0.0466(17) 0.0384(17) -0.0043(12) 0.0031(12) -0.0035(13)
C7C 0.0345(15) 0.0320(14) 0.0273(14) 0.0037(11) 0.0058(11) -0.0017(11)
C8C 0.0289(14) 0.0403(17) 0.0358(16) 0.0027(12) 0.0036(11) 0.0018(13)
C9C 0.0276(14) 0.0372(16) 0.0388(16) 0.0057(12) 0.0029(12) 0.0019(12)
C10C 0.0304(15) 0.0323(14) 0.0422(17) 0.0105(11) 0.0018(12) -0.0017(12)
C11C 0.0215(13) 0.0366(15) 0.0406(16) 0.0072(11) 0.0004(11) -0.0049(12)
C12C 0.0193(12) 0.0341(15) 0.0375(16) 0.0021(11) -0.0030(11) 0.0011(13)
C13C 0.0404(17) 0.0431(18) 0.058(2) 0.0004(14) -0.0017(15) 0.0098(15)
C14C 0.0414(18) 0.069(2) 0.0380(17) 0.0151(15) 0.0027(14) 0.0023(14)
O1D 0.0528(13) 0.0378(11) 0.0371(13) -0.0110(10) 0.0090(9) -0.0013(10)
O2D 0.0318(11) 0.0325(10) 0.0494(12) 0.0021(8) 0.0011(9) -0.0124(8)
N1D 0.0285(12) 0.0350(12) 0.0357(13) -0.0034(10) 0.0010(10) 0.0001(10)
C1D 0.0248(13) 0.0279(13) 0.0402(16) 0.0011(11) 0.0005(11) -0.0004(12)
C2D 0.0144(11) 0.0273(13) 0.0388(15) 0.0015(10) -0.0008(10) 0.0019(11)
C3D 0.0193(12) 0.0285(14) 0.0411(16) -0.0015(10) 0.0016(11) -0.0061(12)
C4D 0.0246(13) 0.0253(13) 0.0596(19) -0.0005(11) 0.0010(13) 0.0021(14)
C5D 0.0283(15) 0.0349(15) 0.0476(18) 0.0012(12) 0.0017(12) 0.0108(13)
C6D 0.0284(14) 0.0414(16) 0.0362(16) 0.0041(12) 0.0000(12) -0.0002(13)
C7D 0.0203(12) 0.0255(13) 0.0390(16) 0.0017(10) -0.0023(11) -0.0028(11)
C8D 0.0235(13) 0.0374(16) 0.0363(15) 0.0016(11) 0.0015(11) -0.0031(12)
C9D 0.0290(14) 0.0318(15) 0.0331(15) -0.0008(11) 0.0026(11) -0.0037(11)
C10D 0.0305(14) 0.0281(13) 0.0307(15) 0.0015(11) 0.0034(11) -0.0033(11)
C11D 0.0278(14) 0.0310(14) 0.0324(15) 0.0021(11) -0.0009(11) -0.0023(11)
C12D 0.0328(15) 0.0312(14) 0.0229(13) 0.0024(12) -0.0016(11) -0.0017(11)
C13D 0.0477(18) 0.0358(16) 0.0498(19) -0.0106(13) -0.0051(14) 0.0001(13)
C14D 0.0262(15) 0.063(2) 0.0422(17) -0.0012(14) -0.0011(13) -0.0050(15)

loop_
_atom_site_label
_atom_site_fract_x
_atom_site_fract_y
_atom_site_fract_z
_atom_site_U_iso_or_equiv
_atom_site_thermal_displace_type
_atom_site_calc_flag
_atom_site_refinement_flags
_atom_site_occupancy
_atom_site_type_symbol
O1A 0.37820(13) 0.15278(14) 0.05478(7) 0.0393(6) Uani . . 1.000 O
O2A 0.02339(12) 0.71572(12) 0.07999(7) 0.0351(6) Uani . . 1.000 O
N1A 0.05693(15) 0.71735(16) 0.15970(8) 0.0330(7) Uani . . 1.000 N
C1A 0.29706(17) 0.21607(18) 0.05739(10) 0.0307(8) Uani . . 1.000 C
C2A 0.20831(17) 0.15298(18) 0.05081(8) 0.0263(8) Uani . . 1.000 C
C3A 0.21107(18) 0.04612(18) 0.04523(9) 0.0307(8) Uani . . 1.000 C
C4A 0.1288(2) -0.01082(19) 0.04179(9) 0.0365(9) Uani . . 1.000 C
C5A 0.04163(19) 0.0367(2) 0.04430(10) 0.0374(9) Uani . . 1.000 C
C6A 0.03805(18) 0.1436(2) 0.04912(10) 0.0356(9) Uani . . 1.000 C
C7A 0.12069(17) 0.20241(18) 0.05233(9) 0.0275(8) Uani . . 1.000 C
C8A 0.11260(16) 0.31328(19) 0.05742(9) 0.0296(8) Uani . . 1.000 C
C9A 0.09901(16) 0.40440(19) 0.05960(9) 0.0294(8) Uani . . 1.000 C
C10A 0.07846(17) 0.51640(17) 0.06217(9) 0.0304(8) Uani . . 1.000 C
C11A 0.08119(17) 0.55762(17) 0.11362(9) 0.0278(8) Uani . . 1.000 C
C12A 0.05215(16) 0.66984(18) 0.11667(9) 0.0261(8) Uani . . 1.000 C
C13A 0.0288(2) 0.82532(19) 0.16402(11) 0.0433(10) Uani . . 1.000 C
C14A 0.0840(2) 0.6666(2) 0.20433(10) 0.0474(11) Uani . . 1.000 C
O1B 0.33554(16) 1.35895(16) 0.25728(7) 0.0474(7) Uani . . 1.000 O
O2B 0.32004(12) 0.80472(13) 0.43736(7) 0.0372(6) Uani . . 1.000 O
N1B 0.47923(15) 0.80170(15) 0.43823(8) 0.0349(7) Uani . . 1.000 N
C1B 0.3216(2) 1.29967(19) 0.29929(10) 0.0431(10) Uani . . 1.000 C
C2B 0.30095(17) 1.36687(18) 0.34241(9) 0.0283(8) Uani . . 1.000 C
C3B 0.29128(16) 1.47342(19) 0.33893(10) 0.0316(8) Uani . . 1.000 C
C4B 0.27603(17) 1.53338(19) 0.37995(10) 0.0360(9) Uani . . 1.000 C
C5B 0.26976(19) 1.4874(2) 0.42503(10) 0.0392(9) Uani . . 1.000 C
C6B 0.27842(18) 1.3810(2) 0.42871(10) 0.0367(9) Uani . . 1.000 C
C7B 0.29351(16) 1.31998(18) 0.38820(9) 0.0294(8) Uani . . 1.000 C
C8B 0.30037(17) 1.2092(2) 0.39342(9) 0.0330(9) Uani . . 1.000 C
C9B 0.30021(17) 1.1172(2) 0.39918(10) 0.0339(9) Uani . . 1.000 C
C10B 0.29893(17) 1.00510(18) 0.40840(10) 0.0331(8) Uani . . 1.000 C
C11B 0.39817(17) 0.96243(18) 0.41666(9) 0.0306(8) Uani . . 1.000 C
C12B 0.39639(18) 0.84983(18) 0.43142(8) 0.0285(8) Uani . . 1.000 C
C13B 0.4807(2) 0.6940(2) 0.45301(11) 0.0464(11) Uani . . 1.000 C
C14B 0.57119(19) 0.8511(2) 0.43224(11) 0.0499(10) Uani . . 1.000 C
O1C 0.21968(14) 0.83643(15) 0.29652(9) 0.0487(7) Uani . . 1.000 O
O2C 0.58719(13) 0.30725(14) 0.32566(7) 0.0393(7) Uani . . 1.000 O
N1C 0.55543(15) 0.30091(16) 0.40535(8) 0.0364(8) Uani . . 1.000 N
C1C 0.30625(17) 0.78497(19) 0.30315(11) 0.0357(9) Uani . . 1.000 C
C2C 0.38792(17) 0.85808(18) 0.29753(9) 0.0276(8) Uani . . 1.000 C
C3C 0.37586(18) 0.96322(18) 0.28847(9) 0.0334(8) Uani . . 1.000 C
C4C 0.4518(2) 1.02960(19) 0.28558(10) 0.0393(9) Uani . . 1.000 C
C5C 0.5431(2) 0.9926(2) 0.29240(10) 0.0426(10) Uani . . 1.000 C
C6C 0.55624(19) 0.8891(2) 0.30116(10) 0.0384(9) Uani . . 1.000 C
C7C 0.48036(18) 0.82014(19) 0.30347(9) 0.0313(8) Uani . . 1.000 C
C8C 0.49737(18) 0.7105(2) 0.30943(10) 0.0350(9) Uani . . 1.000 C
C9C 0.51310(18) 0.6196(2) 0.31054(10) 0.0345(9) Uani . . 1.000 C
C10C 0.53397(18) 0.50833(19) 0.31125(9) 0.0350(9) Uani . . 1.000 C
C11C 0.53484(17) 0.46454(19) 0.36236(9) 0.0329(8) Uani . . 1.000 C
C12C 0.56070(17) 0.35084(19) 0.36336(10) 0.0303(8) Uani . . 1.000 C
C13C 0.5794(2) 0.1913(2) 0.40767(12) 0.0472(11) Uani . . 1.000 C
C14C 0.5260(2) 0.3484(2) 0.45078(10) 0.0495(11) Uani . . 1.000 C
O1D 0.24076(15) 0.67616(15) 0.50370(7) 0.0426(7) Uani . . 1.000 O
O2D 0.21377(12) 1.21168(13) 0.69024(7) 0.0379(6) Uani . . 1.000 O
N1D 0.37233(15) 1.21832(16) 0.68588(8) 0.0331(7) Uani . . 1.000 N
C1D 0.22969(18) 0.73079(18) 0.54750(9) 0.0310(8) Uani . . 1.000 C
C2D 0.19697(15) 0.65924(18) 0.58684(9) 0.0268(8) Uani . . 1.000 C
C3D 0.18178(15) 0.55449(18) 0.57882(10) 0.0296(8) Uani . . 1.000 C
C4D 0.15836(17) 0.48839(19) 0.61657(11) 0.0365(9) Uani . . 1.000 C
C5D 0.14824(17) 0.52612(19) 0.66284(10) 0.0369(9) Uani . . 1.000 C
C6D 0.16055(18) 0.6301(2) 0.67133(10) 0.0353(9) Uani . . 1.000 C
C7D 0.18432(16) 0.69807(19) 0.63390(9) 0.0283(8) Uani . . 1.000 C
C8D 0.19404(17) 0.8072(2) 0.64375(9) 0.0324(8) Uani . . 1.000 C
C9D 0.19605(17) 0.89814(19) 0.65196(9) 0.0313(8) Uani . . 1.000 C
C10D 0.19449(17) 1.00940(18) 0.66234(9) 0.0298(8) Uani . . 1.000 C
C11D 0.29295(17) 1.05206(18) 0.67397(9) 0.0304(8) Uani . . 1.000 C
C12D 0.29051(18) 1.16646(19) 0.68383(9) 0.0290(8) Uani . . 1.000 C
C13D 0.3713(2) 1.33007(19) 0.69314(11) 0.0444(10) Uani . . 1.000 C
C14D 0.46490(18) 1.1706(2) 0.67854(11) 0.0438(10) Uani . . 1.000 C
H1A 0.30030 0.27000 0.03200 0.0370 Uiso calc R 1.000 H
H1B 0.29520 0.25120 0.08920 0.0370 Uiso calc R 1.000 H
H1C 0.418(2) 0.192(2) 0.0642(10) 0.042(9) Uiso . . 1.000 H
H3A 0.27030 0.01170 0.04380 0.0370 Uiso calc R 1.000 H
H4A 0.13220 -0.08380 0.03760 0.0440 Uiso calc R 1.000 H
H5A -0.01480 -0.00300 0.04280 0.0450 Uiso calc R 1.000 H
H6A -0.02150 0.17740 0.05030 0.0430 Uiso calc R 1.000 H
H10A 0.01520 0.52950 0.04830 0.0360 Uiso calc R 1.000 H
H10B 0.12520 0.55440 0.04240 0.0360 Uiso calc R 1.000 H
H11A 0.03850 0.51560 0.13410 0.0330 Uiso calc R 1.000 H
H11B 0.14600 0.55010 0.12650 0.0330 Uiso calc R 1.000 H
H13A 0.03530 0.85950 0.13260 0.0650 Uiso calc R 1.000 H
H13B 0.06930 0.86010 0.18770 0.0650 Uiso calc R 1.000 H
H13C -0.03710 0.82910 0.17470 0.0650 Uiso calc R 1.000 H
H14A 0.09800 0.59350 0.19790 0.0710 Uiso calc R 1.000 H
H14B 0.03210 0.67140 0.22760 0.0710 Uiso calc R 1.000 H
H14C 0.14010 0.70050 0.21770 0.0710 Uiso calc R 1.000 H
H1D 0.37890 1.25800 0.30570 0.0520 Uiso calc R 1.000 H
H1E 0.26830 1.25130 0.29410 0.0520 Uiso calc R 1.000 H
H1F 0.326(2) 1.317(3) 0.2346(13) 0.065(11) Uiso . . 1.000 H
H3B 0.29510 1.50590 0.30820 0.0380 Uiso calc R 1.000 H
H4B 0.26990 1.60640 0.37700 0.0430 Uiso calc R 1.000 H
H5B 0.25960 1.52830 0.45310 0.0470 Uiso calc R 1.000 H
H6B 0.27400 1.34910 0.45960 0.0440 Uiso calc R 1.000 H
H10C 0.26990 0.96920 0.38050 0.0400 Uiso calc R 1.000 H
H10D 0.25960 0.99080 0.43720 0.0400 Uiso calc R 1.000 H
H11C 0.43540 0.96990 0.38660 0.0370 Uiso calc R 1.000 H
H11D 0.42970 1.00350 0.44220 0.0370 Uiso calc R 1.000 H
H13D 0.48150 0.69000 0.48840 0.0700 Uiso calc R 1.000 H
H13E 0.53720 0.66030 0.44000 0.0700 Uiso calc R 1.000 H
H13F 0.42430 0.65890 0.44060 0.0700 Uiso calc R 1.000 H
H14D 0.56240 0.92220 0.42060 0.0750 Uiso calc R 1.000 H
H14E 0.60870 0.81200 0.40870 0.0750 Uiso calc R 1.000 H
H14F 0.60420 0.85240 0.46340 0.0750 Uiso calc R 1.000 H
H1G 0.31190 0.72840 0.27920 0.0430 Uiso calc R 1.000 H
H1H 0.30790 0.75370 0.33580 0.0430 Uiso calc R 1.000 H
H1I 0.185(2) 0.791(2) 0.3054(11) 0.050(10) Uiso . . 1.000 H
H3C 0.31390 0.98980 0.28420 0.0400 Uiso calc R 1.000 H
H4C 0.44180 1.10090 0.27890 0.0470 Uiso calc R 1.000 H
H5C 0.59550 1.03840 0.29100 0.0510 Uiso calc R 1.000 H
H6C 0.61850 0.86370 0.30580 0.0460 Uiso calc R 1.000 H
H10E 0.59630 0.49620 0.29610 0.0420 Uiso calc R 1.000 H
H10F 0.48590 0.47120 0.29190 0.0420 Uiso calc R 1.000 H
H11E 0.58080 0.50380 0.38210 0.0390 Uiso calc R 1.000 H
H11F 0.47160 0.47370 0.37700 0.0390 Uiso calc R 1.000 H
H13G 0.56280 0.15790 0.37700 0.0710 Uiso calc R 1.000 H
H13H 0.54430 0.15860 0.43410 0.0710 Uiso calc R 1.000 H
H13I 0.64730 0.18370 0.41350 0.0710 Uiso calc R 1.000 H
H14G 0.51490 0.42260 0.44570 0.0740 Uiso calc R 1.000 H
H14H 0.57570 0.33910 0.47500 0.0740 Uiso calc R 1.000 H
H14I 0.46770 0.31550 0.46210 0.0740 Uiso calc R 1.000 H
H1J 0.18300 0.78700 0.54310 0.0370 Uiso calc R 1.000 H
H1K 0.29060 0.76260 0.55690 0.0370 Uiso calc R 1.000 H
H1L 0.262(2) 0.718(2) 0.4851(12) 0.055(10) Uiso . . 1.000 H
H3D 0.18750 0.52750 0.54700 0.0360 Uiso calc R 1.000 H
H4D 0.14930 0.41670 0.61040 0.0440 Uiso calc R 1.000 H
H5D 0.13290 0.48060 0.68870 0.0440 Uiso calc R 1.000 H
H6D 0.15280 0.65620 0.70320 0.0420 Uiso calc R 1.000 H
H10G 0.15210 1.02240 0.69010 0.0360 Uiso calc R 1.000 H
H10H 0.16860 1.04670 0.63400 0.0360 Uiso calc R 1.000 H
H11G 0.31850 1.01560 0.70260 0.0360 Uiso calc R 1.000 H
H11H 0.33570 1.03830 0.64640 0.0360 Uiso calc R 1.000 H
H13J 0.32120 1.36100 0.67350 0.0670 Uiso calc R 1.000 H
H13K 0.43240 1.35920 0.68350 0.0670 Uiso calc R 1.000 H
H13L 0.35980 1.34530 0.72730 0.0670 Uiso calc R 1.000 H
H14J 0.45970 1.09540 0.68260 0.0660 Uiso calc R 1.000 H
H14K 0.50970 1.19840 0.70220 0.0660 Uiso calc R 1.000 H
H14L 0.48740 1.18610 0.64580 0.0660 Uiso calc R 1.000 H

loop_
_atom_type_symbol
_atom_type_description
_atom_type_scat_dispersion_real
_atom_type_scat_dispersion_imag
_atom_type_scat_source
C C 0.0033 0.0016 'International Tables Vol C Tables 4.2.6.8 and 6.1.1.4'
H H 0.0000 0.0000 'International Tables Vol C Tables 4.2.6.8 and 6.1.1.4'
N N 0.0061 0.0033 'International Tables Vol C Tables 4.2.6.8 and 6.1.1.4'
O O 0.0106 0.0060 'International Tables Vol C Tables 4.2.6.8 and 6.1.1.4'

loop_
_geom_angle_atom_site_label_1
_geom_angle_atom_site_label_2
_geom_angle_atom_site_label_3
_geom_angle
_geom_angle_publ_flag
C1A O1A H1C 101.0(19) no
C1B O1B H1F 104(3) no
C1C O1C H1I 99(2) no
C1D O1D H1L 105(2) no
C12A N1A C14A 124.3(2) no
C13A N1A C14A 115.8(2) no
C12A N1A C13A 119.8(2) no
C12B N1B C13B 119.8(2) no
C13B N1B C14B 116.0(2) no
C12B N1B C14B 124.2(2) no
C13C N1C C14C 115.9(2) no
C12C N1C C13C 119.7(2) no
C12C N1C C14C 124.4(2) no
C12D N1D C14D 124.0(2) no
C13D N1D C14D 116.4(2) no
C12D N1D C13D 119.5(2) no
O1A C1A C2A 111.08(19) no
C1A C2A C3A 121.7(2) no
C1A C2A C7A 119.4(2) no
C3A C2A C7A 118.8(2) no
C2A C3A C4A 120.8(2) no
C3A C4A C5A 121.0(2) no
C4A C5A C6A 118.7(2) no
C5A C6A C7A 121.0(2) no
C2A C7A C8A 121.8(2) no
C6A C7A C8A 118.6(2) no
C2A C7A C6A 119.6(2) no
C7A C8A C9A 174.6(3) no
C8A C9A C10A 177.9(2) no
C9A C10A C11A 112.5(2) no
C10A C11A C12A 112.4(2) no
O2A C12A N1A 121.6(2) no
O2A C12A C11A 120.1(2) no
N1A C12A C11A 118.4(2) no
C2A C1A H1A 109.00 no
C2A C1A H1B 109.00 no
O1A C1A H1B 109.00 no
H1A C1A H1B 108.00 no
O1A C1A H1A 109.00 no
C2A C3A H3A 120.00 no
C4A C3A H3A 120.00 no
C5A C4A H4A 119.00 no
C3A C4A H4A 120.00 no
C6A C5A H5A 121.00 no
C4A C5A H5A 121.00 no
C7A C6A H6A 119.00 no
C5A C6A H6A 120.00 no
C9A C10A H10A 109.00 no
C9A C10A H10B 109.00 no
H10A C10A H10B 108.00 no
C11A C10A H10B 109.00 no
C11A C10A H10A 109.00 no
H11A C11A H11B 108.00 no
C12A C11A H11B 109.00 no
C12A C11A H11A 109.00 no
C10A C11A H11A 109.00 no
C10A C11A H11B 109.00 no
H13A C13A H13C 110.00 no
H13B C13A H13C 109.00 no
H13A C13A H13B 109.00 no
N1A C13A H13B 109.00 no
N1A C13A H13C 109.00 no
N1A C13A H13A 109.00 no
H14A C14A H14B 109.00 no
H14B C14A H14C 109.00 no
H14A C14A H14C 110.00 no
N1A C14A H14B 109.00 no
N1A C14A H14A 110.00 no
N1A C14A H14C 110.00 no
O1B C1B C2B 111.7(2) no
C1B C2B C3B 122.5(2) no
C3B C2B C7B 118.8(2) no
C1B C2B C7B 118.7(2) no
C2B C3B C4B 120.7(2) no
C3B C4B C5B 120.5(2) no
C4B C5B C6B 119.1(2) no
C5B C6B C7B 121.2(2) no
C6B C7B C8B 119.6(2) no
C2B C7B C8B 120.8(2) no
C2B C7B C6B 119.7(2) no
C7B C8B C9B 175.6(3) no
C8B C9B C10B 177.6(3) no
C9B C10B C11B 111.7(2) no
C10B C11B C12B 111.9(2) no
O2B C12B C11B 120.2(2) no
N1B C12B C11B 118.0(2) no
O2B C12B N1B 121.8(2) no
C2B C1B H1D 109.00 no
O1B C1B H1E 109.00 no
C2B C1B H1E 109.00 no
O1B C1B H1D 109.00 no
H1D C1B H1E 108.00 no
C4B C3B H3B 120.00 no
C2B C3B H3B 120.00 no
C3B C4B H4B 120.00 no
C5B C4B H4B 120.00 no
C6B C5B H5B 120.00 no
C4B C5B H5B 121.00 no
C5B C6B H6B 119.00 no
C7B C6B H6B 119.00 no
H10C C10B H10D 108.00 no
C9B C10B H10C 109.00 no
C11B C10B H10C 109.00 no
C11B C10B H10D 109.00 no
C9B C10B H10D 109.00 no
C10B C11B H11C 109.00 no
H11C C11B H11D 108.00 no
C12B C11B H11C 109.00 no
C12B C11B H11D 109.00 no
C10B C11B H11D 109.00 no
H13D C13B H13E 110.00 no
H13E C13B H13F 109.00 no
H13D C13B H13F 110.00 no
N1B C13B H13E 110.00 no
N1B C13B H13F 109.00 no
N1B C13B H13D 109.00 no
H14D C14B H14E 109.00 no
H14D C14B H14F 109.00 no
H14E C14B H14F 110.00 no
N1B C14B H14D 109.00 no
N1B C14B H14F 109.00 no
N1B C14B H14E 110.00 no
O1C C1C C2C 111.2(2) no
C1C C2C C7C 119.1(2) no
C3C C2C C7C 118.4(2) no
C1C C2C C3C 122.5(2) no
C2C C3C C4C 121.4(2) no
C3C C4C C5C 120.3(2) no
C4C C5C C6C 119.0(2) no
C5C C6C C7C 121.7(2) no
C2C C7C C6C 119.3(2) no
C2C C7C C8C 120.6(2) no
C6C C7C C8C 120.1(2) no
C7C C8C C9C 174.8(3) no
C8C C9C C10C 178.9(3) no
C9C C10C C11C 112.2(2) no
C10C C11C C12C 112.3(2) no
O2C C12C C11C 119.8(2) no
N1C C12C C11C 118.2(2) no
O2C C12C N1C 122.0(2) no
O1C C1C H1H 109.00 no
C2C C1C H1G 109.00 no
O1C C1C H1G 109.00 no
C2C C1C H1H 109.00 no
H1G C1C H1H 108.00 no
C2C C3C H3C 119.00 no
C4C C3C H3C 119.00 no
C3C C4C H4C 120.00 no
C5C C4C H4C 120.00 no
C4C C5C H5C 120.00 no
C6C C5C H5C 121.00 no
C7C C6C H6C 119.00 no
C5C C6C H6C 119.00 no
C11C C10C H10F 109.00 no
H10E C10C H10F 108.00 no
C11C C10C H10E 109.00 no
C9C C10C H10E 109.00 no
C9C C10C H10F 109.00 no
C10C C11C H11F 109.00 no
H11E C11C H11F 108.00 no
C10C C11C H11E 109.00 no
C12C C11C H11F 109.00 no
C12C C11C H11E 109.00 no
N1C C13C H13H 109.00 no
H13G C13C H13I 109.00 no
H13G C13C H13H 110.00 no
N1C C13C H13G 109.00 no
N1C C13C H13I 109.00 no
H13H C13C H13I 109.00 no
H14G C14C H14I 110.00 no
N1C C14C H14I 110.00 no
H14G C14C H14H 109.00 no
N1C C14C H14G 109.00 no
N1C C14C H14H 109.00 no
H14H C14C H14I 110.00 no
O1D C1D C2D 110.47(19) no
C1D C2D C3D 122.1(2) no
C1D C2D C7D 119.4(2) no
C3D C2D C7D 118.4(2) no
C2D C3D C4D 121.0(2) no
C3D C4D C5D 120.4(2) no
C4D C5D C6D 119.4(2) no
C5D C6D C7D 121.1(2) no
C2D C7D C8D 120.7(2) no
C6D C7D C8D 119.8(2) no
C2D C7D C6D 119.5(2) no
C7D C8D C9D 175.9(3) no
C8D C9D C10D 177.7(3) no
C9D C10D C11D 112.3(2) no
C10D C11D C12D 111.7(2) no
O2D C12D C11D 120.4(2) no
N1D C12D C11D 118.6(2) no
O2D C12D N1D 121.0(2) no
O1D C1D H1J 110.00 no
O1D C1D H1K 110.00 no
C2D C1D H1J 110.00 no
C2D C1D H1K 109.00 no
H1J C1D H1K 108.00 no
C2D C3D H3D 119.00 no
C4D C3D H3D 119.00 no
C3D C4D H4D 120.00 no
C5D C4D H4D 120.00 no
C4D C5D H5D 120.00 no
C6D C5D H5D 120.00 no
C5D C6D H6D 119.00 no
C7D C6D H6D 120.00 no
C9D C10D H10G 109.00 no
C9D C10D H10H 109.00 no
C11D C10D H10G 109.00 no
C11D C10D H10H 109.00 no
H10G C10D H10H 108.00 no
C10D C11D H11G 109.00 no
C10D C11D H11H 109.00 no
C12D C11D H11G 109.00 no
C12D C11D H11H 109.00 no
H11G C11D H11H 108.00 no
N1D C13D H13J 110.00 no
N1D C13D H13K 109.00 no
N1D C13D H13L 109.00 no
H13J C13D H13K 109.00 no
H13J C13D H13L 109.00 no
H13K C13D H13L 109.00 no
N1D C14D H14J 110.00 no
N1D C14D H14K 109.00 no
N1D C14D H14L 109.00 no
H14J C14D H14K 110.00 no
H14J C14D H14L 109.00 no
H14K C14D H14L 109.00 no

loop_
_geom_bond_atom_site_label_1
_geom_bond_atom_site_label_2
_geom_bond_distance
_geom_bond_publ_flag
O1A C1A 1.412(3) no
O2A C12A 1.244(3) no
O1A H1C 0.80(3) no
O1B C1B 1.406(3) no
O2B C12B 1.239(3) no
O1B H1F 0.84(4) no
O1C C1C 1.407(3) no
O2C C12C 1.243(3) no
O1C H1I 0.80(3) no
O1D C1D 1.411(3) no
O2D C12D 1.247(3) no
O1D H1L 0.80(3) no
N1A C14A 1.450(4) no
N1A C13A 1.455(3) no
N1A C12A 1.341(3) no
N1B C14B 1.460(3) no
N1B C13B 1.449(3) no
N1B C12B 1.341(3) no
N1C C14C 1.459(4) no
N1C C12C 1.331(3) no
N1C C13C 1.457(3) no
N1D C14D 1.463(3) no
N1D C12D 1.340(3) no
N1D C13D 1.457(3) no
C1A C2A 1.509(3) no
C2A C3A 1.389(3) no
C2A C7A 1.396(3) no
C3A C4A 1.381(4) no
C4A C5A 1.381(4) no
C5A C6A 1.387(4) no
C6A C7A 1.398(4) no
C7A C8A 1.443(3) no
C8A C9A 1.194(3) no
C9A C10A 1.477(3) no
C10A C11A 1.520(3) no
C11A C12A 1.508(3) no
C1A H1A 0.9900 no
C1A H1B 0.9900 no
C3A H3A 0.9500 no
C4A H4A 0.9500 no
C5A H5A 0.9500 no
C6A H6A 0.9500 no
C10A H10B 0.9900 no
C10A H10A 0.9900 no
C11A H11B 0.9900 no
C11A H11A 0.9900 no
C13A H13C 0.9800 no
C13A H13B 0.9800 no
C13A H13A 0.9800 no
C14A H14A 0.9800 no
C14A H14C 0.9800 no
C14A H14B 0.9800 no
C1B C2B 1.504(4) no
C2B C3B 1.386(3) no
C2B C7B 1.408(3) no
C3B C4B 1.391(4) no
C4B C5B 1.384(4) no
C5B C6B 1.383(4) no
C6B C7B 1.387(4) no
C7B C8B 1.441(3) no
C8B C9B 1.198(4) no
C9B C10B 1.470(3) no
C10B C11B 1.527(3) no
C11B C12B 1.510(3) no
C1B H1D 0.9900 no
C1B H1E 0.9900 no
C3B H3B 0.9500 no
C4B H4B 0.9500 no
C5B H5B 0.9500 no
C6B H6B 0.9500 no
C10B H10C 0.9900 no
C10B H10D 0.9900 no
C11B H11D 0.9900 no
C11B H11C 0.9900 no
C13B H13D 0.9800 no
C13B H13F 0.9800 no
C13B H13E 0.9800 no
C14B H14E 0.9800 no
C14B H14D 0.9800 no
C14B H14F 0.9800 no
C1C C2C 1.501(3) no
C2C C7C 1.408(4) no
C2C C3C 1.391(3) no
C3C C4C 1.378(4) no
C4C C5C 1.392(4) no
C5C C6C 1.371(4) no
C6C C7C 1.397(4) no
C7C C8C 1.445(4) no
C8C C9C 1.195(4) no
C9C C10C 1.467(4) no
C10C C11C 1.523(4) no
C11C C12C 1.513(3) no
C1C H1G 0.9900 no
C1C H1H 0.9900 no
C3C H3C 0.9500 no
C4C H4C 0.9500 no
C5C H5C 0.9500 no
C6C H6C 0.9500 no
C10C H10F 0.9900 no
C10C H10E 0.9900 no
C11C H11E 0.9900 no
C11C H11F 0.9900 no
C13C H13G 0.9800 no
C13C H13H 0.9800 no
C13C H13I 0.9800 no
C14C H14I 0.9800 no
C14C H14H 0.9800 no
C14C H14G 0.9800 no
C1D C2D 1.501(3) no
C2D C3D 1.387(3) no
C2D C7D 1.407(4) no
C3D C4D 1.389(4) no
C4D C5D 1.377(4) no
C5D C6D 1.374(4) no
C6D C7D 1.399(4) no
C7D C8D 1.442(4) no
C8D C9D 1.196(4) no
C9D C10D 1.465(3) no
C10D C11D 1.534(3) no
C11D C12D 1.502(3) no
C1D H1J 0.9900 no
C1D H1K 0.9900 no
C3D H3D 0.9500 no
C4D H4D 0.9500 no
C5D H5D 0.9500 no
C6D H6D 0.9500 no
C10D H10G 0.9900 no
C10D H10H 0.9900 no
C11D H11G 0.9900 no
C11D H11H 0.9900 no
C13D H13J 0.9800 no
C13D H13K 0.9800 no
C13D H13L 0.9800 no
C14D H14J 0.9800 no
C14D H14K 0.9800 no
C14D H14L 0.9800 no

loop_
_geom_contact_atom_site_label_1
_geom_contact_atom_site_label_2
_geom_contact_distance
_geom_contact_site_symmetry_2
_geom_contact_publ_flag
O1A O2A 2.757(3) 4_565 no
O1A C5A 3.380(3) 4_555 no
O1B C5D 3.397(3) 3_564 no
O1B O2D 2.747(3) 3_554 no
O1C C5C 3.338(3) 4_475 no
O1C O2C 2.759(3) 4_465 no
O1D C14C 3.391(4) 4_465 no
O1D O2B 2.718(3) . no
O1D C5B 3.293(3) 1_545 no
O2A O1A 2.757(3) 4_465 no
O2A C1A 3.383(3) 4_465 no
O2B O1D 2.718(3) . no
O2C C14A 3.374(3) 4_565 no
O2C C1C 3.382(3) 4_565 no
O2C O1C 2.759(3) 4_565 no
O1A H3A 2.4000 . no
O1A H10H 2.6700 3_544 no
O1A H14F 2.5400 2_664 no
O1A H5A 2.4800 4_555 no
O1B H5D 2.5000 3_564 no
O1B H3B 2.4300 . no
O1B H13L 2.8900 3_554 no
O1B H10F 2.7500 1_565 no
O1C H5C 2.3900 4_475 no
O1C H3C 2.4100 . no
O1D H14H 2.4800 4_465 no
O1D H10B 2.6900 3_555 no
O1D H5B 2.3800 1_545 no
O1D H3D 2.3800 . no
O2A H13D 2.5600 3_554 no
O2A H1C 1.96(3) 4_465 no
O2A H10B 2.7400 . no
O2A H13A 2.3600 . no
O2A H1K 2.7800 3_554 no
O2A H10A 2.5600 . no
O2B H13F 2.3900 . no
O2B H10C 2.7400 . no
O2B H10D 2.5500 . no
O2B H1H 2.8900 . no
O2B H1L 1.92(3) . no
O2B H13I 2.5400 4_465 no
O2C H14B 2.8400 4_565 no
O2C H10E 2.5800 . no
O2C H1I 1.96(3) 4_565 no
O2C H13G 2.4200 . no
O2C H10F 2.7200 . no
O2D H10H 2.7100 . no
O2D H13J 2.5000 . no
O2D H13L 2.8800 . no
O2D H10G 2.5900 . no
O2D H1B 2.8400 3_565 no
C1A O2A 3.383(3) 4_565 no
C1B O2D 3.263(3) 3_554 no
C1C O2C 3.382(3) 4_465 no
C2B C11C 3.588(3) 1_565 no
C2C C11B 3.564(4) . no
C2D C11A 3.485(3) 3_555 no
C3A C11D 3.563(4) 3_544 no
C3A C10D 3.538(4) 3_544 no
C3B C11C 3.513(3) 1_565 no
C3B C10C 3.551(3) 1_565 no
C3C C11B 3.561(4) . no
C3C C10B 3.534(4) . no
C3D C11A 3.493(3) 3_555 no
C3D C10A 3.463(3) 3_555 no
C4A C11B 3.500(4) 3_544 no
C4A C12B 3.562(3) 3_544 no
C4B C12C 3.428(3) 4_475 no
C4B C11C 3.451(3) 4_475 no
C5A O1A 3.380(3) 4_455 no
C5B O1D 3.293(3) 1_565 no
C5C O1C 3.338(3) 4_575 no
C6A C14D 3.598(4) 3_544 no
C6B C14C 3.585(4) 1_565 no
C6C C14D 3.492(4) 2_674 no
C7C C14D 3.545(4) 2_674 no
C8A C14C 3.573(4) 3_554 no
C8B C14B 3.507(4) 4_475 no
C9A C14C 3.567(4) 3_554 no
C9B C14B 3.396(4) 4_475 no
C10A C3D 3.463(3) 3_554 no
C10B C3C 3.534(4) . no
C10C C3B 3.551(3) 1_545 no
C10D C3A 3.538(4) 3_565 no
C11A C3D 3.493(3) 3_554 no
C11A C2D 3.485(3) 3_554 no
C11A C4D 3.446(3) 2_564 no
C11B C2C 3.564(4) . no
C11B C3C 3.561(4) . no
C11B C4A 3.500(4) 3_565 no
C11C C4B 3.451(3) 4_575 no
C11C C3B 3.513(3) 1_545 no
C11C C2B 3.588(3) 1_545 no
C11D C3A 3.563(4) 3_565 no
C12B C4A 3.562(3) 3_565 no
C12C C4B 3.428(3) 4_575 no
C14A O2C 3.374(3) 4_465 no
C14B C9B 3.396(4) 4_575 no
C14B C8B 3.507(4) 4_575 no
C14C C9A 3.567(4) 3_555 no
C14C C6B 3.585(4) 1_545 no
C14C C8A 3.573(4) 3_555 no
C14D C6A 3.598(4) 3_565 no
C1A H10H 3.0800 3_544 no
C1A H14F 3.0800 2_664 no
C1A H4D 3.0700 3_554 no
C1D H10B 3.0700 3_555 no
C1D H14H 3.1000 4_465 no
C2A H11H 3.0900 3_544 no
C2B H11F 2.9400 1_565 no
C2C H14K 3.1000 2_674 no
C2C H11C 2.9300 . no
C2D H11B 2.8500 3_555 no
C3A H10H 2.9900 3_544 no
C3A H11H 2.8800 3_544 no
C3B H10E 3.0300 4_475 no
C3B H10F 3.0500 1_565 no
C3B H11F 2.7600 1_565 no
C3C H10C 2.9600 . no
C3C H10G 2.8500 3_554 no
C3C H11C 2.8400 . no
C3D H10B 2.9100 3_555 no
C3D H11B 2.7700 3_555 no
C4A H11D 2.8800 3_544 no
C4A H11H 3.0100 3_544 no
C4B H11F 2.8800 1_565 no
C4B H11E 2.8100 4_475 no
C4C H10G 3.0300 3_554 no
C4C H11C 2.9100 . no
C4D H11B 2.9000 3_555 no
C5A H11D 2.8900 3_544 no
C5B H11E 2.9300 4_475 no
C5C H11C 3.0300 . no
C5D H11B 3.1000 3_555 no
C6A H14L 2.7500 3_544 no
C6B H14I 2.9600 1_565 no
C6C H11C 3.1000 . no
C7A H14L 3.0100 3_544 no
C7C H14K 2.8200 2_674 no
C7C H11C 3.0700 . no
C7D H11B 3.0800 3_555 no
C8A H14I 2.8700 3_554 no
C8A H1A 2.8100 . no
C8A H1B 2.8500 . no
C8B H1D 2.7400 . no
C8B H14E 2.7600 4_475 no
C8B H1E 2.8400 . no
C8C H1G 2.7700 . no
C8C H1H 2.8400 . no
C8D H1J 2.8000 . no
C8D H1K 2.8200 . no
C9A H14I 3.0800 3_554 no
C9B H14E 2.8700 4_475 no
C9C H13L 2.9600 2_674 no
C11A H14A 2.3900 . no
C11B H14D 2.3900 . no
C11C H14G 2.3900 . no
C11D H14J 2.4400 . no
C12A H4D 3.0700 2_564 no
C12A H1K 3.0200 3_554 no
C12A H1C 2.98(3) 4_465 no
C12B H1L 2.95(3) . no
C12B H4A 3.0900 3_565 no
C12C H4B 3.0400 4_575 no
C12C H1I 3.00(3) 4_565 no
C12D H1B 3.0900 3_565 no
C14A H11A 2.8300 . no
C14A H11B 2.7700 . no
C14B H11C 2.7700 . no
C14B H11D 2.8200 . no
C14C H11E 2.8700 . no
C14C H11F 2.7200 . no
C14D H11G 2.9600 . no
C14D H11H 2.6600 . no
H1A C8A 2.8100 . no
H1A H6B 2.4800 3_544 no
H1B C8A 2.8500 . no
H1B C12D 3.0900 3_544 no
H1B H4D 2.3500 3_554 no
H1B O2D 2.8400 3_544 no
H1C C12A 2.98(3) 4_565 no
H1C O2A 1.96(3) 4_565 no
H1D C8B 2.7400 . no
H1D H4C 2.3400 . no
H1E C8B 2.8400 . no
H1F H5D 2.5300 3_564 no
H1F O2D 1.92(4) 3_554 no
H1F C13D 3.03(3) 3_554 no
H1F C12D 2.91(4) 3_554 no
H1G C8C 2.7700 . no
H1G H6D 2.3500 3_554 no
H1H H4B 2.2800 1_545 no
H1H C8C 2.8400 . no
H1H O2B 2.8900 . no
H1I O2C 1.96(3) 4_465 no
H1I C12C 3.00(3) 4_465 no
H1I H5C 2.5700 4_475 no
H1J C8D 2.8000 . no
H1K O2A 2.7800 3_555 no
H1K C8D 2.8200 . no
H1K C12A 3.0200 3_555 no
H1K H4A 2.3300 3_565 no
H1L C12B 2.95(3) . no
H1L O2B 1.92(3) . no
H3A O1A 2.4000 . no
H3B O1B 2.4300 . no
H3C O1C 2.4100 . no
H3D O1D 2.3800 . no
H4A C12B 3.0900 3_544 no
H4A H1K 2.3300 3_544 no
H4B C12C 3.0400 4_475 no
H4B H1H 2.2800 1_565 no
H4C H1D 2.3400 . no
H4D H1B 2.3500 3_555 no
H4D C1A 3.0700 3_555 no
H5A O1A 2.4800 4_455 no
H5B O1D 2.3800 1_565 no
H5C H1I 2.5700 4_575 no
H5C O1C 2.3900 4_575 no
H6A H1J 2.3400 2_564 no
H6B H1A 2.4800 3_565 no
H10A O2A 2.5600 . no
H10B C3D 2.9100 3_554 no
H10B O2A 2.7400 . no
H10B O1D 2.6900 3_554 no
H10B C1D 3.0700 3_554 no
H10C O2B 2.7400 . no
H10C C3C 2.9600 . no
H10D O2B 2.5500 . no
H10E O2C 2.5800 . no
H10E C3B 3.0300 4_575 no
H10F C3B 3.0500 1_545 no
H10F O2C 2.7200 . no
H10F O1B 2.7500 1_545 no
H10G O2D 2.5900 . no
H10H O1A 2.6700 3_565 no
H10H C1A 3.0800 3_565 no
H10H O2D 2.7100 . no
H10H C3A 2.9900 3_565 no
H11A C5D 2.8100 2_564 no
H11A C14A 2.8300 . no
H11A H13K 2.4700 3_544 no
H11A H14A 2.2000 . no
H11A C4D 2.8300 2_564 no
H11B C7D 3.0800 3_554 no
H11B C2D 2.8500 3_554 no
H11B C5D 3.1000 3_554 no
H11B C14A 2.7700 . no
H11B H14A 2.1600 . no
H11B C3D 2.7700 3_554 no
H11B C4D 2.9000 3_554 no
H11C C14B 2.7700 . no
H11C H14D 2.1200 . no
H11C C2C 2.9300 . no
H11C C7C 3.0700 . no
H11C C4C 2.9100 . no
H11C C5C 3.0300 . no
H11C C3C 2.8400 . no
H11C C6C 3.1000 . no
H11D H13H 2.5900 1_565 no
H11D C14B 2.8200 . no
H11D C5A 2.8900 3_565 no
H11D H14D 2.2300 . no
H11D C4A 2.8800 3_565 no
H11E C4B 2.8100 4_575 no
H11E C14C 2.8700 . no
H11E H14G 2.2500 . no
H11E C5B 2.9300 4_575 no
H11F H14G 2.1000 . no
H11F C14C 2.7200 . no
H11F C2B 2.9400 1_545 no
H11F C3B 2.7600 1_545 no
H11F C4B 2.8800 1_545 no
H11G H14J 2.3200 . no
H11G H13B 2.5900 3_555 no
H11G C14D 2.9600 . no
H11H H14J 2.1500 . no
H11H C14D 2.6600 . no
H11H C3A 2.8800 3_565 no
H11H C4A 3.0100 3_565 no
H11H C2A 3.0900 3_565 no
H13A O2A 2.3600 . no
H13B H11G 2.5900 3_554 no
H13B H14C 2.4400 . no
H13C O2D 2.5900 2_574 no
H13C H10G 2.5500 2_574 no
H13C C10D 3.0700 2_574 no
H13D O2A 2.5600 3_555 no
H13E H14E 2.3700 . no
H13F O2B 2.3900 . no
H13G O2C 2.4200 . no
H13H H11D 2.5900 1_545 no
H13H H14I 2.4200 . no
H13J O2D 2.5000 . no
H13K H11A 2.4700 3_565 no
H13K H14L 2.5900 . no
H13K H14K 2.4000 . no
H13L O2D 2.8800 . no
H14A H11B 2.1600 . no
H14A H11A 2.2000 . no
H14A C11A 2.3900 . no
H14B O2C 2.8400 4_465 no
H14C H13B 2.4400 . no
H14D C11B 2.3900 . no
H14D H11D 2.2300 . no
H14D H11C 2.1200 . no
H14E H13E 2.3700 . no
H14E C9B 2.8700 4_575 no
H14E C8B 2.7600 4_575 no
H14F C1A 3.0800 2_665 no
H14F O1A 2.5400 2_665 no
H14G H11F 2.1000 . no
H14G H11E 2.2500 . no
H14G C11C 2.3900 . no
H14I C9A 3.0800 3_555 no
H14I C8A 2.8700 3_555 no
H14I H13H 2.4200 . no
H14I C6B 2.9600 1_545 no
H14J C11D 2.4400 . no
H14J H11G 2.3200 . no
H14J H11H 2.1500 . no
H14K H13K 2.4000 . no
H14L H13K 2.5900 . no
H14L C6A 2.7500 3_565 no
H14L C7A 3.0100 3_565 no

loop_
_geom_hbond_atom_site_label_D
_geom_hbond_atom_site_label_H
_geom_hbond_atom_site_label_A
_geom_hbond_site_symmetry_A
_geom_hbond_distance_DH
_geom_hbond_distance_HA
_geom_hbond_distance_DA
_geom_hbond_angle_DHA
_geom_hbond_publ_flag
O1A H1C O2A 4_565 0.80(3) 1.96(3) 2.757(3) 173(3) yes
O1B H1F O2D 3_554 0.84(4) 1.92(4) 2.747(3) 170(3) yes
O1C H1I O2C 4_465 0.80(3) 1.96(3) 2.759(3) 173(3) yes
O1D H1L O2B . 0.80(3) 1.92(3) 2.718(3) 173(3) yes
C3A H3A O1A . 0.95 2.40 2.752(3) 102 no
C3B H3B O1B . 0.95 2.43 2.771(3) 101 no
C3C H3C O1C . 0.95 2.41 2.761(3) 101 no
C3D H3D O1D . 0.95 2.38 2.736(3) 101 no
C5A H5A O1A 4_455 0.95 2.48 3.380(3) 158 no
C5B H5B O1D 1_565 0.95 2.38 3.293(3) 161 no
C5C H5C O1C 4_575 0.95 2.39 3.338(3) 173 no
C5D H5D O1B 3_545 0.95 2.50 3.397(3) 157 no
C13A H13A O2A . 0.98 2.36 2.723(3) 101 no
C13A H13C O2D 2_574 0.98 2.59 3.544(3) 163 no
C13B H13D O2A 3_555 0.98 2.56 3.525(4) 169 no
C13C H13I O2B 4_565 0.98 2.54 3.507(3) 169 no
C14B H14F O1A 2_665 0.98 2.54 3.466(4) 157 no
C14C H14H O1D 4_565 0.98 2.48 3.391(4) 155 no

loop_
_geom_torsion_atom_site_label_1
_geom_torsion_atom_site_label_2
_geom_torsion_atom_site_label_3
_geom_torsion_atom_site_label_4
_geom_torsion
_geom_torsion_publ_flag
C13A N1A C12A C11A -179.5(2) no
C13A N1A C12A O2A -0.5(4) no
C14A N1A C12A C11A -3.1(3) no
C14A N1A C12A O2A 175.9(2) no
C14B N1B C12B C11B -0.1(4) no
C13B N1B C12B C11B 179.2(2) no
C14B N1B C12B O2B -179.4(2) no
C13B N1B C12B O2B -0.1(4) no
C13C N1C C12C O2C -1.2(4) no
C14C N1C C12C C11C 0.2(4) no
C14C N1C C12C O2C 179.2(2) no
C13C N1C C12C C11C 179.8(2) no
C13D N1D C12D O2D -3.3(4) no
C14D N1D C12D C11D 0.7(4) no
C13D N1D C12D C11D 177.1(2) no
C14D N1D C12D O2D -179.7(2) no
O1A C1A C2A C7A 179.9(2) no
O1A C1A C2A C3A 2.6(3) no
C7A C2A C3A C4A -0.8(4) no
C1A C2A C7A C6A -176.2(2) no
C3A C2A C7A C8A -179.2(2) no
C1A C2A C3A C4A 176.6(2) no
C3A C2A C7A C6A 1.2(4) no
C1A C2A C7A C8A 3.4(4) no
C2A C3A C4A C5A -0.7(4) no
C3A C4A C5A C6A 1.6(4) no
C4A C5A C6A C7A -1.2(4) no
C5A C6A C7A C2A -0.2(4) no
C5A C6A C7A C8A -179.9(2) no
C9A C10A C11A C12A -175.15(19) no
C10A C11A C12A N1A -176.1(2) no
C10A C11A C12A O2A 4.9(3) no
O1B C1B C2B C7B -174.4(2) no
O1B C1B C2B C3B 3.9(4) no
C3B C2B C7B C8B 178.2(2) no
C1B C2B C3B C4B -177.3(2) no
C1B C2B C7B C8B -3.4(3) no
C1B C2B C7B C6B 177.3(2) no
C3B C2B C7B C6B -1.1(3) no
C7B C2B C3B C4B 1.0(4) no
C2B C3B C4B C5B -0.3(4) no
C3B C4B C5B C6B -0.3(4) no
C4B C5B C6B C7B 0.2(4) no
C5B C6B C7B C8B -178.8(2) no
C5B C6B C7B C2B 0.5(4) no
C9B C10B C11B C12B 173.9(2) no
C10B C11B C12B N1B 177.8(2) no
C10B C11B C12B O2B -2.9(3) no
O1C C1C C2C C7C 179.3(2) no
O1C C1C C2C C3C 1.9(4) no
C1C C2C C7C C8C 7.0(4) no
C1C C2C C7C C6C -176.2(2) no
C1C C2C C3C C4C 177.1(3) no
C3C C2C C7C C6C 1.4(4) no
C3C C2C C7C C8C -175.5(2) no
C7C C2C C3C C4C -0.4(4) no
C2C C3C C4C C5C -0.9(4) no
C3C C4C C5C C6C 1.1(4) no
C4C C5C C6C C7C -0.1(4) no
C5C C6C C7C C8C 175.7(3) no
C5C C6C C7C C2C -1.2(4) no
C9C C10C C11C C12C -177.4(2) no
C10C C11C C12C O2C 7.1(3) no
C10C C11C C12C N1C -173.9(2) no
O1D C1D C2D C3D 0.4(3) no
O1D C1D C2D C7D 178.1(2) no
C1D C2D C3D C4D 175.1(2) no
C7D C2D C3D C4D -2.6(3) no
C1D C2D C7D C6D -175.3(2) no
C1D C2D C7D C8D 5.7(3) no
C3D C2D C7D C6D 2.4(3) no
C3D C2D C7D C8D -176.5(2) no
C2D C3D C4D C5D 1.0(4) no
C3D C4D C5D C6D 0.7(4) no
C4D C5D C6D C7D -0.8(4) no
C5D C6D C7D C2D -0.8(4) no
C5D C6D C7D C8D 178.2(2) no
C9D C10D C11D C12D 179.2(2) no
C10D C11D C12D O2D 12.4(3) no
C10D C11D C12D N1D -168.1(2) no

loop_
_cod_related_entry_id
_cod_related_entry_database
_cod_related_entry_code
1 ChemSpider 24734954
